data_7113970
loop_
_publ_author_name
'Prem Lama'
'Raj Kumar Das'
'Vincent J. Smith'
'Leonard J. Barbour'

_publ_section_title
;
 A combined stretching-tilting mechanism produces negative, zero and
 positive linear thermal expansion in a semi-flexible Cd(II)-MOF
;
_journal_name_full Chem.Commun.
_journal_page_first 6464
_journal_paper_doi 10.1039/C4CC02634A
_journal_volume 50
_journal_year 2014
_chemical_formula_moiety 'C53 H58 Cd2 N7 O19'
_chemical_formula_sum 'C53 H58 Cd2 N7 O19'
_chemical_formula_weight 1321.86
_chemical_name_common 1
_chemical_name_systematic
; 
 ? 
;
_space_group_IT_number 2
_symmetry_cell_setting triclinic
_symmetry_space_group_name_Hall '-P 1'
_symmetry_space_group_name_H-M 'P -1'
_atom_sites_solution_hydrogens geom
_atom_sites_solution_primary direct
_atom_sites_solution_secondary difmap
_audit_creation_method SHELXL-97
_cell_angle_alpha 74.721(1)
_cell_angle_beta 76.586(2)
_cell_angle_gamma 88.227(2)
_cell_formula_units_Z 1
_cell_length_a 10.2837(10)
_cell_length_b 12.1048(12)
_cell_length_c 12.7112(13)
_cell_measurement_reflns_used 509
_cell_measurement_temperature 240(2)
_cell_measurement_theta_max 26.03
_cell_measurement_theta_min 1.71
_cell_volume 1484.0(3)
_computing_cell_refinement 'SAINT (Bruker, 2009)'
_computing_data_collection 'APEX2 (Bruker, 2009)'
_computing_data_reduction SAINT
_computing_structure_refinement 'SHELXL-97 (Sheldrick, 1997)'
_computing_structure_solution 'SHELXS-97 (Sheldrick, 1990)'
_diffrn_ambient_temperature 240(2)
_diffrn_measured_fraction_theta_full 0.994
_diffrn_measured_fraction_theta_max 0.994
_diffrn_measurement_device_type 'Bruker Apex DUO CCD area-detector'
_diffrn_measurement_method \w
_diffrn_radiation_monochromator graphite
_diffrn_radiation_source 'fine-focus sealed tube'
_diffrn_radiation_type MoK\a
_diffrn_radiation_wavelength 0.71073
_diffrn_reflns_av_R_equivalents 0.0246
_diffrn_reflns_av_sigmaI/netI 0.0345
_diffrn_reflns_limit_h_max 12
_diffrn_reflns_limit_h_min -12
_diffrn_reflns_limit_k_max 14
_diffrn_reflns_limit_k_min -14
_diffrn_reflns_limit_l_max 15
_diffrn_reflns_limit_l_min -15
_diffrn_reflns_number 13102
_diffrn_reflns_theta_full 26.03
_diffrn_reflns_theta_max 26.03
_diffrn_reflns_theta_min 1.71
_exptl_absorpt_coefficient_mu 0.792
_exptl_absorpt_correction_T_max 0.9165
_exptl_absorpt_correction_T_min 0.6414
_exptl_absorpt_correction_type multi-scan
_exptl_absorpt_process_details SADABS
_exptl_crystal_colour colorless
_exptl_crystal_density_diffrn 1.479
_exptl_crystal_density_method 'not measured'
_exptl_crystal_description needle
_exptl_crystal_F_000 673
_exptl_crystal_size_max 0.615
_exptl_crystal_size_mid 0.199
_exptl_crystal_size_min 0.112
_refine_diff_density_max 0.508
_refine_diff_density_min -0.380
_refine_diff_density_rms 0.066
_refine_ls_extinction_method none
_refine_ls_goodness_of_fit_ref 1.067
_refine_ls_hydrogen_treatment refU
_refine_ls_matrix_type full
_refine_ls_number_parameters 443
_refine_ls_number_reflns 5822
_refine_ls_number_restraints 5
_refine_ls_restrained_S_all 1.075
_refine_ls_R_factor_all 0.0311
_refine_ls_R_factor_gt 0.0279
_refine_ls_shift/su_max 0.005
_refine_ls_shift/su_mean 0.000
_refine_ls_structure_factor_coef Fsqd
_refine_ls_weighting_details 'calc w=1/[\s^2^(Fo^2^)+(0.0329P)^2^+0.6193P] where P=(Fo^2^+2Fc^2^)/3'
_refine_ls_weighting_scheme calc
_refine_ls_wR_factor_gt 0.0681
_refine_ls_wR_factor_ref 0.0699
_reflns_number_gt 5330
_reflns_number_total 5822
_reflns_threshold_expression >2sigma(I)
_cod_data_source_file c4cc02634a3.cif
_cod_data_source_block 240
_cod_original_sg_symbol_H-M P-1
_cod_database_code 7113970

loop_
_symmetry_equiv_pos_as_xyz
'x, y, z'
'-x, -y, -z'

loop_
_atom_site_label
_atom_site_type_symbol
_atom_site_fract_x
_atom_site_fract_y
_atom_site_fract_z
_atom_site_U_iso_or_equiv
_atom_site_adp_type
_atom_site_occupancy
_atom_site_symmetry_multiplicity
_atom_site_calc_flag
_atom_site_refinement_flags
_atom_site_disorder_assembly
_atom_site_disorder_group
Cd1 Cd 0.602019(15) 0.981114(13) 0.627972(14) 0.02153(7) Uani 1 1 d . . .
O1 O 0.43093(16) 1.10088(15) 0.65020(15) 0.0317(4) Uani 1 1 d . . .
O2 O 0.35737(16) 0.98079(14) 0.57040(14) 0.0277(4) Uani 1 1 d . . .
O3 O -0.15315(17) 0.96159(15) 0.64249(16) 0.0338(4) Uani 1 1 d . . .
O4 O -0.24588(16) 1.12855(15) 0.59911(15) 0.0318(4) Uani 1 1 d . . .
O5 O -0.0272(2) 1.4590(2) 0.6704(3) 0.0753(9) Uani 1 1 d . . .
O6 O 0.19289(18) 1.47618(15) 0.60507(19) 0.0416(5) Uani 1 1 d . . .
H6A H 0.1791 1.5455 0.5969 0.050 Uiso 1 1 calc R . .
O7 O 1.0951(10) -0.0929(7) 0.8643(7) 0.122(3) Uani 0.50 1 d PD . .
N1 N 0.59859(19) 0.78894(16) 0.63498(17) 0.0257(4) Uani 1 1 d . . .
N2 N 0.4485(2) 0.08108(18) 1.17108(18) 0.0332(5) Uani 1 1 d . . .
N3 N 1.0000 0.0000 1.0000 0.0819(15) Uani 1 2 d S . .
C1 C 0.3427(2) 1.0657(2) 0.61190(19) 0.0225(5) Uani 1 1 d . . .
C2 C 0.2140(2) 1.12835(19) 0.61701(19) 0.0216(5) Uani 1 1 d . . .
C3 C 0.0991(2) 1.07308(19) 0.61274(19) 0.0221(5) Uani 1 1 d . . .
H3 H 0.1030 0.9977 0.6055 0.027 Uiso 1 1 calc R . .
C4 C -0.0207(2) 1.1291(2) 0.6191(2) 0.0246(5) Uani 1 1 d . . .
C5 C -0.1477(2) 1.0683(2) 0.6199(2) 0.0261(5) Uani 1 1 d . . .
C6 C -0.0258(2) 1.2408(2) 0.6276(2) 0.0280(5) Uani 1 1 d . . .
H6 H -0.1072 1.2788 0.6317 0.034 Uiso 1 1 calc R . .
C7 C 0.0891(2) 1.2976(2) 0.6303(2) 0.0267(5) Uani 1 1 d . . .
C8 C 0.0781(3) 1.4186(2) 0.6370(3) 0.0364(6) Uani 1 1 d . . .
C9 C 0.2086(2) 1.24044(19) 0.6259(2) 0.0238(5) Uani 1 1 d . . .
H9 H 0.2860 1.2777 0.6290 0.029 Uiso 1 1 calc R . .
C10 C 0.4937(3) 0.7353(2) 0.6218(2) 0.0318(6) Uani 1 1 d . . .
H10 H 0.4188 0.7782 0.6080 0.038 Uiso 1 1 calc R . .
C11 C 0.4911(3) 0.6198(2) 0.6276(2) 0.0339(6) Uani 1 1 d . . .
H11 H 0.4156 0.5860 0.6173 0.041 Uiso 1 1 calc R . .
C12 C 0.5989(3) 0.5537(2) 0.6484(2) 0.0284(5) Uani 1 1 d . . .
C13 C 0.7081(3) 0.6100(2) 0.6604(2) 0.0338(6) Uani 1 1 d . . .
H13 H 0.7847 0.5692 0.6734 0.041 Uiso 1 1 calc R . .
C14 C 0.7042(3) 0.7249(2) 0.6532(2) 0.0318(6) Uani 1 1 d . . .
H14 H 0.7795 0.7609 0.6615 0.038 Uiso 1 1 calc R . .
C15 C 0.5957(3) 0.4259(2) 0.6650(2) 0.0356(6) Uani 1 1 d . . .
H15A H 0.6829 0.4022 0.6289 0.043 Uiso 1 1 calc R . .
H15B H 0.5283 0.4050 0.6297 0.043 Uiso 1 1 calc R . .
C16 C 0.5625(3) 0.3643(2) 0.7889(2) 0.0421(7) Uani 1 1 d . . .
H16A H 0.4765 0.3905 0.8244 0.051 Uiso 1 1 calc R . .
H16B H 0.6308 0.3857 0.8231 0.051 Uiso 1 1 calc R . .
C17 C 0.5547(3) 0.2343(2) 0.8136(2) 0.0431(7) Uani 1 1 d . . .
H17A H 0.4873 0.2120 0.7792 0.052 Uiso 1 1 calc R . .
H17B H 0.6412 0.2070 0.7803 0.052 Uiso 1 1 calc R . .
C18 C 0.5189(3) 0.1787(2) 0.9377(2) 0.0361(6) Uani 1 1 d . . .
C19 C 0.3909(4) 0.1825(3) 1.0003(3) 0.0529(8) Uani 1 1 d . . .
H19 H 0.3242 0.2185 0.9650 0.063 Uiso 1 1 calc R . .
C20 C 0.3600(3) 0.1338(3) 1.1146(3) 0.0506(8) Uani 1 1 d . . .
H20 H 0.2718 0.1381 1.1548 0.061 Uiso 1 1 calc R . .
C21 C 0.5717(3) 0.0769(3) 1.1106(2) 0.0446(7) Uani 1 1 d . . .
H21 H 0.6364 0.0397 1.1477 0.053 Uiso 1 1 calc R . .
C22 C 0.6101(3) 0.1244(3) 0.9956(2) 0.0451(7) Uani 1 1 d . . .
H22 H 0.6990 0.1193 0.9573 0.054 Uiso 1 1 calc R . .
C23 C 1.0545(16) 0.0061(13) 0.8932(9) 0.136(5) Uani 0.50 1 d PD . .
C24 C 0.9781(13) 0.1022(12) 1.0396(11) 0.114(4) Uani 0.50 1 d P . .
C25 C 0.9360(13) -0.1053(11) 1.0822(9) 0.116(4) Uani 0.50 1 d P . .
O8A O 0.1179(9) 0.3408(8) 1.0565(7) 0.149(5) Uani 0.530(10) 1 d P A 1
N4A N 0.183(2) 0.5233(17) 0.9689(19) 0.089(6) Uani 0.530(10) 1 d P A 1
C26A C 0.1513(19) 0.447(2) 1.0643(15) 0.122(7) Uani 0.530(10) 1 d P A 1
H26A H 0.1513 0.4622 1.1329 0.147 Uiso 0.530(10) 1 calc PR A 1
C27A C 0.175(2) 0.505(3) 0.8690(11) 0.221(15) Uani 0.530(10) 1 d P A 1
H27A H 0.2347 0.4447 0.8531 0.331 Uiso 0.530(10) 1 calc PR A 1
H27B H 0.1998 0.5746 0.8095 0.331 Uiso 0.530(10) 1 calc PR A 1
H27C H 0.0837 0.4814 0.8734 0.331 Uiso 0.530(10) 1 calc PR A 1
C28A C 0.199(3) 0.637(2) 0.968(3) 0.28(2) Uani 0.530(10) 1 d P A 1
H28A H 0.1643 0.6459 1.0435 0.418 Uiso 0.530(10) 1 calc PR A 1
H28B H 0.1508 0.6857 0.9175 0.418 Uiso 0.530(10) 1 calc PR A 1
H28C H 0.2934 0.6593 0.9442 0.418 Uiso 0.530(10) 1 calc PR A 1
O8B O 0.1426(10) 0.3593(7) 0.9045(9) 0.125(4) Uani 0.470(10) 1 d P A 2
N4B N 0.213(3) 0.508(3) 0.952(2) 0.096(8) Uani 0.470(10) 1 d P A 2
C26B C 0.1746(14) 0.4607(12) 0.8828(11) 0.136(9) Uani 0.470(10) 1 d P A 2
H26B H 0.1710 0.5076 0.8117 0.163 Uiso 0.470(10) 1 calc PR A 2
H2W1 H 0.2033 1.7422 0.5321 0.061(11) Uiso 1 1 d RD . .
H1W1 H 0.1202 1.7150 0.6532 0.081(13) Uiso 1 1 d RD . .
C27B C 0.2271(19) 0.4453(16) 1.0589(15) 0.094(5) Uani 0.470(10) 1 d P A 2
H27D H 0.1701 0.3766 1.0841 0.141 Uiso 0.470(10) 1 calc PR A 2
H27E H 0.2012 0.4921 1.1111 0.141 Uiso 0.470(10) 1 calc PR A 2
H27F H 0.3195 0.4242 1.0551 0.141 Uiso 0.470(10) 1 calc PR A 2
C28B C 0.266(3) 0.628(2) 0.9184(19) 0.166(14) Uani 0.470(10) 1 d P A 2
H28D H 0.3605 0.6288 0.9160 0.248 Uiso 0.470(10) 1 calc PR A 2
H28E H 0.2190 0.6678 0.9727 0.248 Uiso 0.470(10) 1 calc PR A 2
H28F H 0.2512 0.6665 0.8449 0.248 Uiso 0.470(10) 1 calc PR A 2
O1W O 0.1836(2) 1.69130(16) 0.59854(18) 0.0428(5) Uani 1 1 d D . .
O2W O 0.0032(3) 0.7879(2) 0.7377(2) 0.0620(6) Uani 1 1 d D . .
H1W2 H -0.038(3) 0.844(2) 0.708(3) 0.067(12) Uiso 1 1 d D . .
H2W2 H -0.0272 0.7429 0.8020 0.050 Uiso 1 1 d D . .

loop_
_atom_site_aniso_label
_atom_site_aniso_U_11
_atom_site_aniso_U_22
_atom_site_aniso_U_33
_atom_site_aniso_U_23
_atom_site_aniso_U_13
_atom_site_aniso_U_12
Cd1 0.01788(10) 0.01940(10) 0.02775(11) -0.00589(7) -0.00673(7) 0.00185(6)
O1 0.0209(8) 0.0398(10) 0.0401(10) -0.0151(8) -0.0138(8) 0.0084(7)
O2 0.0260(9) 0.0215(8) 0.0333(10) -0.0064(7) -0.0040(7) 0.0072(7)
O3 0.0250(9) 0.0271(10) 0.0507(12) -0.0108(8) -0.0107(8) -0.0019(7)
O4 0.0186(9) 0.0323(10) 0.0464(11) -0.0103(8) -0.0114(8) 0.0028(7)
O5 0.0291(12) 0.0436(13) 0.165(3) -0.0522(16) -0.0182(14) 0.0129(10)
O6 0.0328(10) 0.0239(9) 0.0705(14) -0.0172(10) -0.0112(10) 0.0008(8)
O7 0.166(8) 0.121(6) 0.093(6) -0.039(5) -0.046(6) 0.008(6)
N1 0.0252(10) 0.0218(10) 0.0287(11) -0.0035(8) -0.0072(9) 0.0002(8)
N2 0.0381(13) 0.0301(12) 0.0281(12) -0.0035(9) -0.0064(10) 0.0042(10)
N3 0.094(4) 0.108(4) 0.046(3) -0.016(3) -0.021(3) -0.011(3)
C1 0.0183(11) 0.0238(12) 0.0211(12) -0.0002(9) -0.0028(9) 0.0025(9)
C2 0.0184(11) 0.0237(12) 0.0216(12) -0.0056(9) -0.0032(9) 0.0036(9)
C3 0.0214(11) 0.0205(11) 0.0241(12) -0.0059(9) -0.0045(9) 0.0018(9)
C4 0.0192(11) 0.0261(12) 0.0284(13) -0.0066(10) -0.0058(10) -0.0008(9)
C5 0.0204(12) 0.0314(13) 0.0271(13) -0.0109(11) -0.0027(10) -0.0032(10)
C6 0.0185(12) 0.0286(13) 0.0385(15) -0.0108(11) -0.0084(10) 0.0050(10)
C7 0.0216(12) 0.0238(12) 0.0371(14) -0.0098(11) -0.0095(10) 0.0040(9)
C8 0.0251(14) 0.0305(14) 0.0593(19) -0.0179(13) -0.0145(13) 0.0054(11)
C9 0.0173(11) 0.0252(12) 0.0289(13) -0.0065(10) -0.0057(10) -0.0016(9)
C10 0.0267(13) 0.0256(13) 0.0428(16) -0.0039(11) -0.0134(12) 0.0017(10)
C11 0.0306(14) 0.0261(13) 0.0463(16) -0.0063(12) -0.0147(12) -0.0035(11)
C12 0.0362(14) 0.0219(12) 0.0237(13) -0.0025(10) -0.0044(11) 0.0014(10)
C13 0.0330(14) 0.0259(13) 0.0412(16) -0.0042(12) -0.0121(12) 0.0069(11)
C14 0.0271(13) 0.0278(13) 0.0417(16) -0.0056(12) -0.0144(12) 0.0014(10)
C15 0.0501(17) 0.0236(13) 0.0328(15) -0.0068(11) -0.0097(13) 0.0020(11)
C16 0.067(2) 0.0244(14) 0.0323(15) -0.0063(12) -0.0086(14) 0.0009(13)
C17 0.073(2) 0.0253(14) 0.0278(14) -0.0054(11) -0.0076(14) -0.0005(13)
C18 0.0569(18) 0.0205(12) 0.0296(14) -0.0078(11) -0.0062(13) 0.0007(12)
C19 0.057(2) 0.061(2) 0.0352(17) -0.0016(15) -0.0139(15) 0.0180(16)
C20 0.0452(18) 0.061(2) 0.0384(17) -0.0057(15) -0.0061(14) 0.0169(16)
C21 0.0387(16) 0.0510(18) 0.0378(17) -0.0013(14) -0.0090(13) 0.0065(14)
C22 0.0431(17) 0.0467(17) 0.0358(16) -0.0030(14) 0.0008(13) 0.0010(14)
C23 0.196(15) 0.141(12) 0.050(6) -0.025(8) 0.010(7) 0.026(11)
C24 0.118(10) 0.138(11) 0.099(9) -0.054(9) -0.029(8) 0.000(8)
C25 0.132(10) 0.100(8) 0.084(8) 0.002(6) 0.011(7) -0.027(7)
O8A 0.146(8) 0.099(6) 0.127(8) 0.036(5) 0.039(6) 0.042(6)
N4A 0.091(9) 0.073(10) 0.092(14) 0.021(8) -0.050(9) -0.003(8)
C26A 0.128(14) 0.145(14) 0.065(7) 0.014(8) -0.020(10) 0.063(13)
C27A 0.19(2) 0.37(4) 0.042(7) 0.010(13) 0.011(9) 0.12(2)
C28A 0.24(3) 0.084(12) 0.52(5) 0.05(2) -0.23(4) -0.042(15)
O8B 0.168(9) 0.080(6) 0.159(9) -0.026(6) -0.105(7) 0.011(5)
N4B 0.15(2) 0.086(10) 0.067(8) -0.042(8) -0.036(10) 0.034(10)
C26B 0.147(15) 0.139(14) 0.21(2) -0.124(16) -0.124(15) 0.067(12)
C27B 0.121(13) 0.094(9) 0.072(8) -0.020(7) -0.038(10) 0.042(11)
C28B 0.25(3) 0.113(14) 0.112(11) -0.051(10) 0.034(16) -0.070(17)
O1W 0.0500(12) 0.0260(10) 0.0513(13) -0.0058(10) -0.0148(11) 0.0032(9)
O2W 0.0585(15) 0.0442(14) 0.0703(17) -0.0002(12) -0.0081(13) 0.0136(12)

loop_
_atom_type_symbol
_atom_type_description
_atom_type_scat_dispersion_real
_atom_type_scat_dispersion_imag
_atom_type_scat_source
C C 0.0033 0.0016 'International Tables Vol C Tables 4.2.6.8 and 6.1.1.4'
H H 0.0000 0.0000 'International Tables Vol C Tables 4.2.6.8 and 6.1.1.4'
N N 0.0061 0.0033 'International Tables Vol C Tables 4.2.6.8 and 6.1.1.4'
O O 0.0106 0.0060 'International Tables Vol C Tables 4.2.6.8 and 6.1.1.4'
Cd Cd -0.8075 1.2024 'International Tables Vol C Tables 4.2.6.8 and 6.1.1.4'

loop_
_geom_angle_atom_site_label_1
_geom_angle_atom_site_label_2
_geom_angle_atom_site_label_3
_geom_angle
_geom_angle_site_symmetry_1
_geom_angle_site_symmetry_3
O1 Cd1 N1 129.86(7) . .
O1 Cd1 O4 90.55(6) . 1_655
N1 Cd1 O4 139.59(7) . 1_655
O1 Cd1 O2 97.03(6) . 2_676
N1 Cd1 O2 87.46(6) . 2_676
O4 Cd1 O2 87.23(6) 1_655 2_676
O1 Cd1 N2 85.71(7) . 2_667
N1 Cd1 N2 85.64(7) . 2_667
O4 Cd1 N2 99.49(7) 1_655 2_667
O2 Cd1 N2 172.75(6) 2_676 2_667
O1 Cd1 O3 140.16(6) . 1_655
N1 Cd1 O3 87.79(6) . 1_655
O4 Cd1 O3 53.31(6) 1_655 1_655
O2 Cd1 O3 97.21(6) 2_676 1_655
N2 Cd1 O3 84.78(7) 2_667 1_655
C1 O1 Cd1 105.23(14) . .
C1 O2 Cd1 117.49(14) . 2_676
C5 O3 Cd1 86.41(14) . 1_455
C5 O4 Cd1 98.03(14) . 1_455
C24 O7 C23 62.5(8) 2_757 .
C10 N1 C14 116.7(2) . .
C10 N1 Cd1 122.88(16) . .
C14 N1 Cd1 120.43(15) . .
C21 N2 C20 116.0(2) . .
C21 N2 Cd1 121.22(19) . 2_667
C20 N2 Cd1 122.34(19) . 2_667
C23 N3 C23 180.0(4) 2_757 .
C23 N3 C24 58.8(8) 2_757 .
C23 N3 C24 121.2(8) . .
C23 N3 C24 121.2(8) 2_757 2_757
C23 N3 C24 58.8(8) . 2_757
C24 N3 C24 179.998(2) . 2_757
C23 N3 C25 56.3(7) 2_757 .
C23 N3 C25 123.7(7) . .
C24 N3 C25 114.3(7) . .
C24 N3 C25 65.7(7) 2_757 .
C23 N3 C25 123.7(7) 2_757 2_757
C23 N3 C25 56.3(7) . 2_757
C24 N3 C25 65.7(7) . 2_757
C24 N3 C25 114.3(7) 2_757 2_757
C25 N3 C25 179.998(2) . 2_757
O1 C1 O2 123.2(2) . .
O1 C1 C2 117.6(2) . .
O2 C1 C2 119.2(2) . .
C9 C2 C3 119.9(2) . .
C9 C2 C1 120.6(2) . .
C3 C2 C1 119.5(2) . .
C4 C3 C2 120.1(2) . .
C6 C4 C3 119.9(2) . .
C6 C4 C5 119.4(2) . .
C3 C4 C5 120.7(2) . .
O3 C5 O4 122.2(2) . .
O3 C5 C4 119.6(2) . .
O4 C5 C4 118.2(2) . .
C4 C6 C7 120.5(2) . .
C9 C7 C6 119.5(2) . .
C9 C7 C8 122.5(2) . .
C6 C7 C8 118.0(2) . .
O5 C8 O6 123.3(2) . .
O5 C8 C7 122.6(2) . .
O6 C8 C7 114.1(2) . .
C7 C9 C2 120.1(2) . .
N1 C10 C11 122.8(2) . .
C10 C11 C12 120.4(2) . .
C11 C12 C13 116.6(2) . .
C11 C12 C15 122.1(2) . .
C13 C12 C15 121.2(2) . .
C14 C13 C12 120.0(2) . .
N1 C14 C13 123.5(2) . .
C12 C15 C16 110.6(2) . .
C15 C16 C17 114.2(2) . .
C18 C17 C16 111.5(2) . .
C22 C18 C19 116.1(3) . .
C22 C18 C17 123.0(3) . .
C19 C18 C17 120.9(3) . .
C18 C19 C20 120.4(3) . .
N2 C20 C19 123.6(3) . .
N2 C21 C22 123.6(3) . .
C18 C22 C21 120.3(3) . .
N3 C23 C25 67.6(7) . 2_757
N3 C23 C24 65.0(8) . 2_757
C25 C23 C24 131.3(11) 2_757 2_757
N3 C23 O7 118.5(11) . .
C25 C23 O7 158.5(17) 2_757 .
C24 C23 O7 54.7(8) 2_757 .
O7 C24 C23 62.8(9) 2_757 2_757
O7 C24 N3 117.8(12) 2_757 .
C23 C24 N3 56.2(7) 2_757 .
O7 C24 C25 175.3(13) 2_757 2_757
C23 C24 C25 113.5(11) 2_757 2_757
N3 C24 C25 58.0(7) . 2_757
C23 C25 N3 56.1(6) 2_757 .
C23 C25 C24 111.7(10) 2_757 2_757
N3 C25 C24 56.3(6) . 2_757
C26A N4A C27A 124(2) . .
C26A N4A C28A 119(2) . .
C27A N4A C28A 116(2) . .
N4A C26A O8A 114.3(19) . .
C26B N4B C27B 123(3) . .
C26B N4B C28B 123(3) . .
C27B N4B C28B 114(2) . .
O8B C26B N4B 124.2(19) . .

loop_
_geom_bond_atom_site_label_1
_geom_bond_atom_site_label_2
_geom_bond_distance
_geom_bond_site_symmetry_2
Cd1 O1 2.2593(17) .
Cd1 N1 2.3053(19) .
Cd1 O4 2.3082(16) 1_655
Cd1 O2 2.3782(17) 2_676
Cd1 N2 2.399(2) 2_667
Cd1 O3 2.5661(17) 1_655
O1 C1 1.256(3) .
O2 C1 1.264(3) .
O2 Cd1 2.3782(17) 2_676
O3 C5 1.248(3) .
O3 Cd1 2.5661(17) 1_455
O4 C5 1.264(3) .
O4 Cd1 2.3082(16) 1_455
O5 C8 1.206(3) .
O6 C8 1.313(3) .
O7 C24 1.257(14) 2_757
O7 C23 1.370(13) .
N1 C10 1.340(3) .
N1 C14 1.343(3) .
N2 C21 1.328(4) .
N2 C20 1.333(4) .
N2 Cd1 2.399(2) 2_667
N3 C23 1.326(10) 2_757
N3 C23 1.326(10) .
N3 C24 1.447(13) .
N3 C24 1.447(13) 2_757
N3 C25 1.476(10) .
N3 C25 1.476(10) 2_757
C1 C2 1.502(3) .
C2 C9 1.389(3) .
C2 C3 1.395(3) .
C3 C4 1.384(3) .
C4 C6 1.383(3) .
C4 C5 1.515(3) .
C6 C7 1.397(3) .
C7 C9 1.388(3) .
C7 C8 1.489(3) .
C10 C11 1.381(3) .
C11 C12 1.382(4) .
C12 C13 1.389(4) .
C12 C15 1.505(3) .
C13 C14 1.370(4) .
C15 C16 1.517(4) .
C16 C17 1.522(4) .
C17 C18 1.504(4) .
C18 C22 1.371(4) .
C18 C19 1.378(4) .
C19 C20 1.381(4) .
C21 C22 1.388(4) .
C23 C25 1.329(17) 2_757
C23 C24 1.366(18) 2_757
C24 O7 1.257(14) 2_757
C24 C23 1.366(18) 2_757
C24 C25 1.586(17) 2_757
C25 C23 1.329(17) 2_757
C25 C24 1.586(17) 2_757
O8A C26A 1.37(3) .
N4A C26A 1.30(3) .
N4A C27A 1.37(3) .
N4A C28A 1.39(3) .
O8B C26B 1.223(16) .
N4B C26B 1.30(3) .
N4B C27B 1.41(4) .
N4B C28B 1.49(4) .
